data_4072634
loop_
_publ_author_name
'Lersch, Martin'
'Krivokapic, Alexander'
'Tilset, Mats'

_publ_section_title
;
 Synthesis and Structural Characterization of a Fluorinated \a-Diimine
 Platinum(II) Complex
;
_journal_issue 7
_journal_name_full Organometallics
_journal_page_first 1581
_journal_paper_doi 10.1021/om060897u
_journal_volume 26
_journal_year 2007
_chemical_formula_moiety 'C20 H18 F6 N2'
_chemical_formula_sum 'C20 H18 F6 N2'
_chemical_formula_weight 400.36
_space_group_IT_number 52
_symmetry_cell_setting orthorhombic
_symmetry_space_group_name_Hall '-P 2a 2bc'
_symmetry_space_group_name_H-M 'P n n a'
_atom_sites_solution_hydrogens geom
_atom_sites_solution_primary direct
_audit_creation_date 06-06-01
_audit_creation_method CRYSTALS_ver_12.82
_cell_angle_alpha 90
_cell_angle_beta 90
_cell_angle_gamma 90
_cell_formula_units_Z 4
_cell_length_a 17.3068(10)
_cell_length_b 13.2544(8)
_cell_length_c 8.1088(5)
_cell_measurement_reflns_used 9766
_cell_measurement_temperature 105
_cell_measurement_theta_max 28.2
_cell_measurement_theta_min 2.3
_cell_volume 1860.09(19)
_computing_cell_refinement 'SAINT (Siemens ,1995)'
_computing_data_collection 'SMART (Siemens, 1993)'
_computing_data_reduction 'SAINT (Siemens ,1995)'
_computing_molecular_graphics 'CAMERON (Watkin et al., 1996)'
_computing_publication_material 'CRYSTALS (Betteridge et al., 2003)'
_computing_structure_refinement 'CRYSTALS (Betteridge et al., 2003)'
_computing_structure_solution 'SIR92 (Altomare et al., 1994)'
_diffrn_ambient_temperature 105
_diffrn_measured_fraction_theta_full 0.997
_diffrn_measured_fraction_theta_max 0.971
_diffrn_measurement_device_type 'Bruker SMART'
_diffrn_measurement_method \w
_diffrn_radiation_monochromator graphite
_diffrn_radiation_type 'Mo K\a'
_diffrn_radiation_wavelength 0.71073
_diffrn_reflns_av_R_equivalents 0.021
_diffrn_reflns_limit_h_max 20
_diffrn_reflns_limit_h_min -22
_diffrn_reflns_limit_k_max 15
_diffrn_reflns_limit_k_min -17
_diffrn_reflns_limit_l_max 10
_diffrn_reflns_limit_l_min -10
_diffrn_reflns_number 15957
_diffrn_reflns_theta_full 26.597
_diffrn_reflns_theta_max 28.295
_diffrn_reflns_theta_min 2.354
_diffrn_standards_decay_% none
_diffrn_standards_interval_count none
_diffrn_standards_interval_time none
_diffrn_standards_number 0
_exptl_absorpt_coefficient_mu 0.127
_exptl_absorpt_correction_T_max 0.99
_exptl_absorpt_correction_T_min 0.97
_exptl_absorpt_correction_type multi-scan
_exptl_absorpt_process_details 'SADABS (Siemens, 1996)'
_exptl_crystal_colour yellow
_exptl_crystal_density_diffrn 1.430
_exptl_crystal_description block
_exptl_crystal_F_000 824
_exptl_crystal_size_max 0.30
_exptl_crystal_size_mid 0.20
_exptl_crystal_size_min 0.10
_refine_diff_density_max 0.20
_refine_diff_density_min -0.23
_refine_ls_extinction_method None
_refine_ls_goodness_of_fit_ref 1.1095
_refine_ls_hydrogen_treatment constr
_refine_ls_matrix_type full
_refine_ls_number_parameters 127
_refine_ls_number_reflns 1286
_refine_ls_number_restraints 0
_refine_ls_R_factor_all 0.0682
_refine_ls_R_factor_gt 0.0441
_refine_ls_shift/su_max 0.000363
_refine_ls_structure_factor_coef F
_refine_ls_weighting_details
;
 Method, part 1, Chebychev polynomial, (Watkin, 1994, Prince, 1982) 
 [weight] = 1.0/[A~0~*T~0~(x)+A~1~*T~1~(x) ... +A~n-1~]*T~n-1~(x)] 
 where A~i~ are the Chebychev coefficients listed below and x= Fcalc/Fmax 
 Method = Robust Weighting (Prince, 1982) 
 W = [weight] * [1-(deltaF/6*sigmaF)^2^]^2^ 
 A~i~ are: 
 0.230 0.151 0.603E-01 
;
_refine_ls_weighting_scheme calc
_refine_ls_wR_factor_all 0.0736
_refine_ls_wR_factor_gt 0.0482
_refine_ls_wR_factor_ref 0.0482
_reflns_limit_h_max 22
_reflns_limit_h_min 0
_reflns_limit_k_max 17
_reflns_limit_k_min 0
_reflns_limit_l_max 10
_reflns_limit_l_min 0
_reflns_number_gt 1286
_reflns_number_total 2252
_reflns_threshold_expression I>2.90u(I)
_oxford_diffrn_Wilson_B_factor 3.99
_oxford_diffrn_Wilson_scale 19.35
_oxford_refine_ls_scale 0.2500(7)
_oxford_structure_analysis_title 'Pnna in Pnna'
_cod_data_source_file om060897usi20060929_101022.cif
_cod_data_source_block CRYSTALS_cif
_cod_depositor_comments
;
The following automatic conversions were performed:

'_symmetry_cell_setting' value 'Orthorhombic' changed to
'orthorhombic' according to
/home/saulius/struct/CIF-dictionaries/cif_core.dic dictionary named
'cif_core.dic' version 2.4.1 from 2010-06-29.

Automatic conversion script
Id: cif_fix_values 1715 2011-07-08 13:25:40Z adriana 
;
_cod_original_sg_symbol_H-M 'P n n a '
_cod_database_code 4072634

loop_
_symmetry_equiv_pos_as_xyz
x,y,z
-x,-y,-z
-x,y+1/2,z+1/2
x,-y+1/2,-z+1/2
x+1/2,-y+1/2,z+1/2
-x+1/2,y+1/2,-z+1/2
-x+1/2,-y,z
x+1/2,y,-z

loop_
_atom_site_label
_atom_site_type_symbol
_atom_site_fract_x
_atom_site_fract_y
_atom_site_fract_z
_atom_site_U_iso_or_equiv
_atom_site_occupancy
_atom_site_adp_type
_atom_site_refinement_flags_posn
F1 F 0.63469(7) 0.13434(10) -0.04381(16) 0.0616 1.0000 Uani .
F2 F 0.70261(7) 0.24841(13) 0.0753(2) 0.0890 1.0000 Uani .
F3 F 0.69863(7) 0.09710(13) 0.17420(19) 0.0785 1.0000 Uani .
N1 N 0.53645(10) 0.12987(12) 0.21772(18) 0.0418 1.0000 Uani .
C1 C 0.58686(11) 0.19829(16) 0.2094(2) 0.0444 1.0000 Uani .
C2 C 0.46875(12) 0.12998(15) 0.3168(2) 0.0431 1.0000 Uani .
C3 C 0.39828(12) 0.11653(16) 0.2333(3) 0.0490 1.0000 Uani .
C4 C 0.33123(15) 0.1051(2) 0.3239(3) 0.0700 1.0000 Uani .
C5 C 0.3334(2) 0.1018(2) 0.4920(4) 0.0857 1.0000 Uani .
C6 C 0.4017(2) 0.1118(2) 0.5735(3) 0.0822 1.0000 Uani .
C7 C 0.47294(16) 0.12662(16) 0.4898(3) 0.0605 1.0000 Uani .
C8 C 0.39692(13) 0.11468(18) 0.0481(3) 0.0573 1.0000 Uani .
C9 C 0.5476(2) 0.1343(2) 0.5824(3) 0.0833 1.0000 Uani .
C10 C 0.65606(13) 0.16971(19) 0.1028(3) 0.0596 1.0000 Uani .
H3 H 0.5566 0.2037 0.6091 0.1245 1.0000 Uiso R
H41 H 0.2817 0.1003 0.2693 0.0843 1.0000 Uiso R
H51 H 0.2865 0.0926 0.5550 0.1029 1.0000 Uiso R
H61 H 0.4033 0.1087 0.6896 0.0992 1.0000 Uiso R
H81 H 0.3458 0.0946 0.0121 0.0865 1.0000 Uiso R
H82 H 0.4092 0.1802 0.0059 0.0859 1.0000 Uiso R
H83 H 0.4359 0.0659 0.0067 0.0863 1.0000 Uiso R
H91 H 0.5902 0.1097 0.5180 0.1242 1.0000 Uiso R
H92 H 0.5436 0.0966 0.6827 0.1241 1.0000 Uiso R

loop_
_atom_site_aniso_label
_atom_site_aniso_U_11
_atom_site_aniso_U_22
_atom_site_aniso_U_33
_atom_site_aniso_U_23
_atom_site_aniso_U_13
_atom_site_aniso_U_12
F1 0.0548(8) 0.0755(9) 0.0546(7) -0.0331(6) 0.0114(6) 0.0000(6)
F2 0.0540(8) 0.0965(11) 0.1166(13) -0.0598(10) 0.0378(8) -0.0245(8)
F3 0.0440(7) 0.1055(11) 0.0860(10) -0.0440(9) -0.0110(7) 0.0240(8)
N1 0.0395(8) 0.0520(10) 0.0338(9) -0.0124(7) -0.0043(7) 0.0033(8)
C1 0.0354(10) 0.0583(12) 0.0394(11) -0.0197(9) -0.0050(8) 0.0030(10)
C2 0.0501(12) 0.0471(11) 0.0320(9) -0.0018(8) 0.0031(8) 0.0089(9)
C3 0.0412(11) 0.0579(13) 0.0480(12) 0.0128(10) 0.0051(9) 0.0085(10)
C4 0.0502(14) 0.0767(17) 0.0830(18) 0.0301(14) 0.0214(13) 0.0159(12)
C5 0.087(2) 0.091(2) 0.079(2) 0.0276(17) 0.0438(18) 0.0297(18)
C6 0.140(3) 0.0687(17) 0.0385(13) 0.0082(12) 0.0342(16) 0.0159(18)
C7 0.0959(19) 0.0519(13) 0.0335(11) -0.0042(10) 0.0027(11) 0.0106(12)
C8 0.0497(12) 0.0720(16) 0.0501(12) 0.0144(11) -0.0142(10) -0.0095(11)
C9 0.137(3) 0.0716(17) 0.0415(13) -0.0007(12) -0.0362(15) -0.0157(17)
C10 0.0392(11) 0.0726(15) 0.0672(15) -0.0378(13) 0.0032(11) -0.0021(11)

loop_
_atom_type_symbol
_atom_type_scat_dispersion_real
_atom_type_scat_dispersion_imag
_atom_type_scat_Cromer_Mann_a1
_atom_type_scat_Cromer_Mann_b1
_atom_type_scat_Cromer_Mann_a2
_atom_type_scat_Cromer_Mann_b2
_atom_type_scat_Cromer_Mann_a3
_atom_type_scat_Cromer_Mann_b3
_atom_type_scat_Cromer_Mann_a4
_atom_type_scat_Cromer_Mann_b4
_atom_type_scat_Cromer_Mann_c
_atom_type_scat_source
C 0.0033 0.0016 2.3100 20.8439 1.0200 10.2075 1.5886 0.5687 0.8650 51.6512 0.2156 'International Tables Vol C 4.2.6.8 and 6.1.1.4'
H 0.0000 0.0000 0.4930 10.5109 0.3229 26.1257 0.1402 3.1424 0.0408 57.7998 0.0030 'International Tables Vol C 4.2.6.8 and 6.1.1.4'
N 0.0061 0.0033 12.2126 0.0057 3.1322 9.8933 2.0125 28.9975 1.1663 0.5826 -11.5290 'International Tables Vol C 4.2.6.8 and 6.1.1.4'
F 0.0171 0.0103 3.5392 10.2825 2.6412 4.2944 1.5170 0.2615 1.0243 26.1476 0.2776 'International Tables Vol C 4.2.6.8 and 6.1.1.4'

loop_
_geom_angle_atom_site_label_1
_geom_angle_site_symmetry_1
_geom_angle_atom_site_label_2
_geom_angle_atom_site_label_3
_geom_angle
_geom_angle_publ_flag
C1 . N1 C2 126.91(16) yes
C1 4_555 C1 N1 128.71(14) yes
C1 4_555 C1 C10 117.99(15) yes
N1 . C1 C10 113.30(18) yes
N1 . C2 C3 116.29(16) yes
N1 . C2 C7 121.5(2) yes
C3 . C2 C7 121.4(2) yes
C2 . C3 C4 119.1(2) yes
C2 . C3 C8 119.80(19) yes
C4 . C3 C8 121.1(2) yes
C3 . C4 C5 120.8(3) yes
C3 . C4 H41 120.5 no
C5 . C4 H41 118.7 no
C4 . C5 C6 120.3(3) yes
C4 . C5 H51 120.6 no
C6 . C5 H51 119.0 no
C5 . C6 C7 122.4(2) yes
C5 . C6 H61 120.4 no
C7 . C6 H61 117.2 no
C6 . C7 C2 115.9(2) yes
C6 . C7 C9 121.3(2) yes
C2 . C7 C9 122.8(2) yes
C3 . C8 H81 108.7 no
C3 . C8 H82 109.8 no
H81 . C8 H82 110.1 no
C3 . C8 H83 109.8 no
H81 . C8 H83 109.9 no
H82 . C8 H83 108.6 no
C7 . C9 H3 108.6 no
C7 . C9 H91 111.5 no
H3 . C9 H91 109.0 no
C7 . C9 H92 109.1 no
H3 . C9 H92 108.7 no
H91 . C9 H92 109.9 no
C1 . C10 F3 111.4(2) yes
C1 . C10 F2 111.97(18) yes
F3 . C10 F2 107.50(18) yes
C1 . C10 F1 112.06(17) yes
F3 . C10 F1 106.56(17) yes
F2 . C10 F1 107.1(2) yes

loop_
_geom_bond_atom_site_label_1
_geom_bond_atom_site_label_2
_geom_bond_site_symmetry_2
_geom_bond_distance
_geom_bond_publ_flag
F1 C10 . 1.331(2) yes
F2 C10 . 1.337(3) yes
F3 C10 . 1.343(3) yes
N1 C1 . 1.260(3) yes
N1 C2 . 1.421(3) yes
C1 C1 4_555 1.521(4) yes
C1 C10 . 1.525(3) yes
C2 C3 . 1.406(3) yes
C2 C7 . 1.406(3) yes
C3 C4 . 1.382(3) yes
C3 C8 . 1.502(3) yes
C4 C5 . 1.364(4) yes
C4 H41 . 0.968 no
C5 C6 . 1.362(4) yes
C5 H51 . 0.967 no
C6 C7 . 1.420(4) yes
C6 H61 . 0.943 no
C7 C9 . 1.498(4) yes
C8 H81 . 0.969 no
C8 H82 . 0.957 no
C8 H83 . 0.994 no
C9 H3 . 0.957 no
C9 H91 . 0.960 no
C9 H92 . 0.957 no
